data_1566280
loop_
_publ_author_name
'Gao, Yang'
'Yang, Simin'
'She, Minwei'
'Nie, Jianhong'
'Huo, Yanping'
'Chen, Qian'
'Li, Xianwei'
'Hu, Xiao-Qiang'

_publ_section_title
;
 Practical synthesis of 3-aryl anthranils via an electrophilic aromatic
 substitution strategy
;
_journal_name_full 'Chemical Science'
_journal_paper_doi 10.1039/D1SC06565C
_journal_year 2022
_chemical_formula_moiety 'C20 H14 N2 O S'
_chemical_formula_sum 'C20 H14 N2 O S'
_chemical_formula_weight 330.39
_space_group_crystal_system monoclinic
_space_group_IT_number 14
_space_group_name_Hall '-P 2ybc'
_space_group_name_H-M_alt 'P 1 21/c 1'
_atom_sites_solution_hydrogens geom
_audit_creation_date 2021-07-01
_audit_creation_method
;
Olex2 1.2
(compiled 2018.05.29 svn.r3508 for OlexSys, GUI svn.r5506)
;
_audit_update_record
;
2021-07-05 deposited with the CCDC.	2022-01-27 downloaded from the CCDC.
;
_cell_angle_alpha 90
_cell_angle_beta 104.5450(10)
_cell_angle_gamma 90
_cell_formula_units_Z 4
_cell_length_a 15.6620(4)
_cell_length_b 10.0274(2)
_cell_length_c 10.2923(3)
_cell_measurement_reflns_used 5972
_cell_measurement_temperature 230(2)
_cell_measurement_theta_max 26.31
_cell_measurement_theta_min 2.69
_cell_volume 1564.59(7)
_computing_cell_refinement 'SAINT v8.37A (Bruker, 2015)'
_computing_data_reduction 'SAINT v8.37A (Bruker, 2015)'
_computing_molecular_graphics 'Olex2 (Dolomanov et al., 2009)'
_computing_publication_material 'Olex2 (Dolomanov et al., 2009)'
_computing_structure_refinement 'ShelXL (Sheldrick, 2015)'
_computing_structure_solution 'SHELXT 2014/5 (Sheldrick, 2014)'
_diffrn_ambient_temperature 230.0
_diffrn_measured_fraction_theta_full 0.992
_diffrn_measured_fraction_theta_max 0.991
_diffrn_measurement_device_type 'Bruker APEX-II CCD'
_diffrn_measurement_method '\f and \w scans'
_diffrn_radiation_type MoK\a
_diffrn_radiation_wavelength 0.71073
_diffrn_reflns_av_R_equivalents 0.0341
_diffrn_reflns_av_unetI/netI 0.0388
_diffrn_reflns_Laue_measured_fraction_full 0.992
_diffrn_reflns_Laue_measured_fraction_max 0.991
_diffrn_reflns_limit_h_max 16
_diffrn_reflns_limit_h_min -19
_diffrn_reflns_limit_k_max 10
_diffrn_reflns_limit_k_min -12
_diffrn_reflns_limit_l_max 12
_diffrn_reflns_limit_l_min -12
_diffrn_reflns_number 9101
_diffrn_reflns_point_group_measured_fraction_full 0.992
_diffrn_reflns_point_group_measured_fraction_max 0.991
_diffrn_reflns_theta_full 25.242
_diffrn_reflns_theta_max 26.368
_diffrn_reflns_theta_min 2.435
_diffrn_standards_number 0
_exptl_absorpt_coefficient_mu 0.215
_exptl_absorpt_correction_T_max 0.7454
_exptl_absorpt_correction_T_min 0.6410
_exptl_absorpt_correction_type multi-scan
_exptl_absorpt_process_details
;
SADABS-2016/2 (Bruker,2016/2) was used for absorption correction.
wR2(int) was 0.1335 before and 0.0473 after correction.
The Ratio of minimum to maximum transmission is 0.8599.
The \l/2 correction factor is Not present.
;
_exptl_crystal_colour yellow
_exptl_crystal_density_diffrn 1.403
_exptl_crystal_density_method 'not measured'
_exptl_crystal_description block
_exptl_crystal_F_000 688
_exptl_crystal_size_max 0.28
_exptl_crystal_size_mid 0.21
_exptl_crystal_size_min 0.18
_refine_diff_density_max 0.215
_refine_diff_density_min -0.222
_refine_diff_density_rms 0.057
_refine_ls_extinction_method none
_refine_ls_goodness_of_fit_ref 1.082
_refine_ls_hydrogen_treatment constr
_refine_ls_matrix_type full
_refine_ls_number_parameters 218
_refine_ls_number_reflns 3165
_refine_ls_number_restraints 0
_refine_ls_restrained_S_all 1.082
_refine_ls_R_factor_all 0.0575
_refine_ls_R_factor_gt 0.0420
_refine_ls_shift/su_max 0.000
_refine_ls_shift/su_mean 0.000
_refine_ls_structure_factor_coef Fsqd
_refine_ls_weighting_details 'w=1/[\s^2^(Fo^2^)+(0.0566P)^2^+0.2841P] where P=(Fo^2^+2Fc^2^)/3'
_refine_ls_weighting_scheme calc
_refine_ls_wR_factor_gt 0.1078
_refine_ls_wR_factor_ref 0.1213
_reflns_Friedel_coverage 0.000
_reflns_number_gt 2483
_reflns_number_total 3165
_reflns_threshold_expression 'I > 2\s(I)'
_cod_data_source_file d1sc06565c2.cif
_cod_data_source_block mo_20210630_gaoy_0ma_a
_cod_database_code 1566280
_shelx_shelxl_version_number 2018/3
_shelx_space_group_comment
;
The symmetry employed for this shelxl refinement is uniquely defined
by the following loop, which should always be used as a source of
symmetry information in preference to the above space-group names.
They are only intended as comments.
;
_olex2_refinement_description
;
1. Fixed Uiso
 At 1.2 times of:
  All C(H) groups
 At 1.5 times of:
  All C(H,H,H) groups
2.a Aromatic/amide H refined with riding coordinates:
 C005(H005), C008(H008), C009(H009), C00G(H00G), C00H(H00H), C00I(H00I),
 C00J(H00J), C00K(H00K), C00M(H00M), C00N(H00N), C00O(H00O)
2.b Idealised Me refined as rotating group:
 C00F(H00A,H00B,H00C)
;
_olex2_submission_special_instructions 'No special instructions were received'

loop_
_space_group_symop_operation_xyz
'x, y, z'
'-x, y+1/2, -z+1/2'
'-x, -y, -z'
'x, -y-1/2, z-1/2'

loop_
_atom_site_label
_atom_site_type_symbol
_atom_site_fract_x
_atom_site_fract_y
_atom_site_fract_z
_atom_site_U_iso_or_equiv
_atom_site_adp_type
_atom_site_occupancy
_atom_site_site_symmetry_order
_atom_site_calc_flag
_atom_site_refinement_flags_posn
_atom_site_refinement_flags_adp
_atom_site_refinement_flags_occupancy
_atom_site_disorder_assembly
_atom_site_disorder_group
S001 S 0.67164(3) 0.56647(5) 0.76200(5) 0.04781(18) Uani 1 1 d . . . . .
O002 O 0.35422(9) 0.45783(15) 0.83220(14) 0.0586(4) Uani 1 1 d . . . . .
N003 N 0.67286(10) 0.35289(15) 0.56053(15) 0.0422(4) Uani 1 1 d . . . . .
C004 C 0.59288(11) 0.36358(16) 0.59676(17) 0.0375(4) Uani 1 1 d . . . . .
C005 C 0.44070(12) 0.30130(18) 0.57331(18) 0.0429(4) Uani 1 1 d . . . . .
H005 H 0.391621 0.249663 0.530359 0.051 Uiso 1 1 calc R . . . .
C006 C 0.58430(11) 0.45615(17) 0.69493(18) 0.0385(4) Uani 1 1 d . . . . .
C007 C 0.43269(12) 0.39253(18) 0.67135(18) 0.0411(4) Uani 1 1 d . . . . .
C008 C 0.50652(11) 0.46807(18) 0.73326(18) 0.0406(4) Uani 1 1 d . . . . .
H008 H 0.503109 0.527909 0.802073 0.049 Uiso 1 1 calc R . . . .
C009 C 0.51928(12) 0.28532(18) 0.53807(18) 0.0432(4) Uani 1 1 d . . . . .
H009 H 0.523565 0.220906 0.473654 0.052 Uiso 1 1 calc R . . . .
C00A C 0.75276(12) 0.36438(18) 0.66052(19) 0.0428(4) Uani 1 1 d . . . . .
C00B C 0.26235(12) 0.38959(18) 0.6437(2) 0.0449(5) Uani 1 1 d . . . . .
C00C C 0.34922(12) 0.41000(18) 0.70801(19) 0.0436(4) Uani 1 1 d . . . . .
C00D C 0.76047(12) 0.45870(18) 0.7630(2) 0.0439(4) Uani 1 1 d . . . . .
N00E N 0.26887(12) 0.4702(2) 0.8536(2) 0.0722(6) Uani 1 1 d . . . . .
C00F C 0.67440(14) 0.2756(2) 0.44074(19) 0.0515(5) Uani 1 1 d . . . . .
H00A H 0.675197 0.181218 0.461520 0.077 Uiso 1 1 calc GR . . . .
H00B H 0.726745 0.298381 0.411284 0.077 Uiso 1 1 calc GR . . . .
H00C H 0.622276 0.296026 0.369892 0.077 Uiso 1 1 calc GR . . . .
C00G C 0.83803(13) 0.4712(2) 0.8622(2) 0.0577(5) Uani 1 1 d . . . . .
H00G H 0.841965 0.533665 0.931528 0.069 Uiso 1 1 calc R . . . .
C00H C 0.82530(13) 0.2842(2) 0.6605(2) 0.0555(5) Uani 1 1 d . . . . .
H00H H 0.821514 0.219533 0.593203 0.067 Uiso 1 1 calc R . . . .
C00I C 0.21523(13) 0.3468(2) 0.5148(2) 0.0575(5) Uani 1 1 d . . . . .
H00I H 0.244945 0.321986 0.449757 0.069 Uiso 1 1 calc R . . . .
C00J C 0.90992(14) 0.3919(3) 0.8596(3) 0.0719(7) Uani 1 1 d . . . . .
H00J H 0.963093 0.401225 0.926027 0.086 Uiso 1 1 calc R . . . .
C00K C 0.90275(14) 0.2993(3) 0.7590(3) 0.0700(7) Uani 1 1 d . . . . .
H00K H 0.951496 0.245302 0.757153 0.084 Uiso 1 1 calc R . . . .
C00L C 0.21615(14) 0.4292(2) 0.7400(2) 0.0559(5) Uani 1 1 d . . . . .
C00M C 0.08006(15) 0.3804(3) 0.5854(3) 0.0765(7) Uani 1 1 d . . . . .
H00M H 0.018139 0.375542 0.562671 0.092 Uiso 1 1 calc R . . . .
C00N C 0.12618(15) 0.3427(3) 0.4876(3) 0.0730(7) Uani 1 1 d . . . . .
H00N H 0.093861 0.314241 0.402417 0.088 Uiso 1 1 calc R . . . .
C00O C 0.12207(15) 0.4225(3) 0.7081(3) 0.0718(7) Uani 1 1 d . . . . .
H00O H 0.090736 0.446922 0.771264 0.086 Uiso 1 1 calc R . . . .

loop_
_atom_site_aniso_label
_atom_site_aniso_U_11
_atom_site_aniso_U_22
_atom_site_aniso_U_33
_atom_site_aniso_U_23
_atom_site_aniso_U_13
_atom_site_aniso_U_12
S001 0.0439(3) 0.0414(3) 0.0573(3) -0.0106(2) 0.0111(2) -0.00384(19)
O002 0.0506(9) 0.0732(10) 0.0537(9) -0.0084(8) 0.0161(7) 0.0026(7)
N003 0.0406(8) 0.0464(9) 0.0401(8) -0.0045(7) 0.0110(7) 0.0015(6)
C004 0.0400(10) 0.0361(9) 0.0350(9) 0.0029(8) 0.0070(7) 0.0033(7)
C005 0.0394(10) 0.0408(9) 0.0457(10) 0.0027(8) 0.0055(8) -0.0041(7)
C006 0.0392(10) 0.0359(9) 0.0386(10) 0.0007(8) 0.0061(7) 0.0014(7)
C007 0.0417(10) 0.0383(9) 0.0427(10) 0.0060(8) 0.0094(8) 0.0021(7)
C008 0.0433(10) 0.0379(9) 0.0398(10) -0.0021(8) 0.0091(8) 0.0030(7)
C009 0.0461(11) 0.0392(9) 0.0419(10) -0.0034(8) 0.0065(8) -0.0006(8)
C00A 0.0404(10) 0.0432(10) 0.0464(11) 0.0001(8) 0.0139(8) -0.0027(7)
C00B 0.0403(10) 0.0392(9) 0.0558(12) 0.0099(9) 0.0128(9) 0.0019(8)
C00C 0.0447(11) 0.0375(9) 0.0494(11) 0.0062(9) 0.0132(9) 0.0022(7)
C00D 0.0384(10) 0.0455(10) 0.0487(11) 0.0009(9) 0.0123(8) -0.0052(8)
N00E 0.0573(12) 0.0944(15) 0.0724(14) -0.0109(12) 0.0302(10) 0.0059(11)
C00F 0.0582(12) 0.0539(11) 0.0447(11) -0.0061(9) 0.0174(9) 0.0037(9)
C00G 0.0431(11) 0.0671(14) 0.0606(13) -0.0090(11) 0.0086(10) -0.0091(10)
C00H 0.0448(12) 0.0560(12) 0.0676(14) -0.0076(11) 0.0177(10) 0.0014(9)
C00I 0.0472(12) 0.0643(13) 0.0604(13) 0.0040(11) 0.0125(10) -0.0040(10)
C00J 0.0399(12) 0.0892(17) 0.0791(17) -0.0099(15) 0.0009(11) -0.0038(11)
C00K 0.0378(12) 0.0797(16) 0.0901(18) -0.0062(14) 0.0114(11) 0.0083(11)
C00L 0.0496(12) 0.0559(12) 0.0663(14) 0.0076(11) 0.0220(11) 0.0061(9)
C00M 0.0419(13) 0.0815(17) 0.105(2) 0.0167(16) 0.0160(13) 0.0000(11)
C00N 0.0486(13) 0.0879(18) 0.0759(16) 0.0046(14) 0.0035(12) -0.0083(12)
C00O 0.0481(13) 0.0792(17) 0.095(2) 0.0082(15) 0.0305(13) 0.0072(11)

loop_
_atom_type_symbol
_atom_type_description
_atom_type_scat_dispersion_real
_atom_type_scat_dispersion_imag
_atom_type_scat_source
C C 0.0033 0.0016 'International Tables Vol C Tables 4.2.6.8 and 6.1.1.4'
H H 0.0000 0.0000 'International Tables Vol C Tables 4.2.6.8 and 6.1.1.4'
N N 0.0061 0.0033 'International Tables Vol C Tables 4.2.6.8 and 6.1.1.4'
O O 0.0106 0.0060 'International Tables Vol C Tables 4.2.6.8 and 6.1.1.4'
S S 0.1246 0.1234 'International Tables Vol C Tables 4.2.6.8 and 6.1.1.4'

loop_
_geom_angle_atom_site_label_1
_geom_angle_atom_site_label_2
_geom_angle_atom_site_label_3
_geom_angle
_geom_angle_site_symmetry_1
_geom_angle_site_symmetry_3
_geom_angle_publ_flag
C006 S001 C00D 98.73(8) . . ?
C00C O002 N00E 110.28(15) . . ?
C004 N003 C00A 119.28(14) . . ?
C004 N003 C00F 118.13(15) . . ?
C00A N003 C00F 117.33(15) . . ?
N003 C004 C006 119.81(15) . . ?
N003 C004 C009 122.54(16) . . ?
C009 C004 C006 117.65(16) . . ?
C007 C005 H005 119.4 . . ?
C009 C005 H005 119.4 . . ?
C009 C005 C007 121.13(17) . . ?
C004 C006 S001 119.52(13) . . ?
C008 C006 S001 119.32(13) . . ?
C008 C006 C004 121.03(16) . . ?
C005 C007 C008 118.23(16) . . ?
C005 C007 C00C 121.09(16) . . ?
C008 C007 C00C 120.68(17) . . ?
C006 C008 C007 120.90(17) . . ?
C006 C008 H008 119.6 . . ?
C007 C008 H008 119.6 . . ?
C004 C009 H009 119.5 . . ?
C005 C009 C004 120.98(17) . . ?
C005 C009 H009 119.5 . . ?
C00D C00A N003 119.85(16) . . ?
C00H C00A N003 121.82(18) . . ?
C00H C00A C00D 118.33(18) . . ?
C00C C00B C00I 136.04(19) . . ?
C00C C00B C00L 103.82(18) . . ?
C00I C00B C00L 120.10(18) . . ?
O002 C00C C007 116.43(16) . . ?
O002 C00C C00B 108.96(16) . . ?
C00B C00C C007 134.61(18) . . ?
C00A C00D S001 119.50(14) . . ?
C00G C00D S001 119.70(16) . . ?
C00G C00D C00A 120.76(18) . . ?
C00L N00E O002 103.94(17) . . ?
N003 C00F H00A 109.5 . . ?
N003 C00F H00B 109.5 . . ?
N003 C00F H00C 109.5 . . ?
H00A C00F H00B 109.5 . . ?
H00A C00F H00C 109.5 . . ?
H00B C00F H00C 109.5 . . ?
C00D C00G H00G 119.9 . . ?
C00D C00G C00J 120.1(2) . . ?
C00J C00G H00G 119.9 . . ?
C00A C00H H00H 119.9 . . ?
C00K C00H C00A 120.3(2) . . ?
C00K C00H H00H 119.9 . . ?
C00B C00I H00I 120.9 . . ?
C00N C00I C00B 118.2(2) . . ?
C00N C00I H00I 120.9 . . ?
C00G C00J H00J 120.3 . . ?
C00K C00J C00G 119.3(2) . . ?
C00K C00J H00J 120.3 . . ?
C00H C00K H00K 119.4 . . ?
C00J C00K C00H 121.2(2) . . ?
C00J C00K H00K 119.4 . . ?
C00B C00L C00O 120.2(2) . . ?
N00E C00L C00B 113.00(19) . . ?
N00E C00L C00O 126.8(2) . . ?
C00N C00M H00M 118.9 . . ?
C00O C00M H00M 118.9 . . ?
C00O C00M C00N 122.2(2) . . ?
C00I C00N C00M 121.6(2) . . ?
C00I C00N H00N 119.2 . . ?
C00M C00N H00N 119.2 . . ?
C00L C00O H00O 121.1 . . ?
C00M C00O C00L 117.8(2) . . ?
C00M C00O H00O 121.1 . . ?

loop_
_geom_bond_atom_site_label_1
_geom_bond_atom_site_label_2
_geom_bond_distance
_geom_bond_site_symmetry_2
_geom_bond_publ_flag
S001 C006 1.7599(18) . ?
S001 C00D 1.7596(19) . ?
O002 C00C 1.349(2) . ?
O002 N00E 1.414(2) . ?
N003 C004 1.398(2) . ?
N003 C00A 1.411(2) . ?
N003 C00F 1.461(2) . ?
C004 C006 1.403(2) . ?
C004 C009 1.400(2) . ?
C005 H005 0.9400 . ?
C005 C007 1.391(3) . ?
C005 C009 1.377(3) . ?
C006 C008 1.377(2) . ?
C007 C008 1.395(3) . ?
C007 C00C 1.459(3) . ?
C008 H008 0.9400 . ?
C009 H009 0.9400 . ?
C00A C00D 1.399(3) . ?
C00A C00H 1.392(3) . ?
C00B C00C 1.371(3) . ?
C00B C00I 1.413(3) . ?
C00B C00L 1.422(3) . ?
C00D C00G 1.382(3) . ?
N00E C00L 1.317(3) . ?
C00F H00A 0.9700 . ?
C00F H00B 0.9700 . ?
C00F H00C 0.9700 . ?
C00G H00G 0.9400 . ?
C00G C00J 1.384(3) . ?
C00H H00H 0.9400 . ?
C00H C00K 1.380(3) . ?
C00I H00I 0.9400 . ?
C00I C00N 1.352(3) . ?
C00J H00J 0.9400 . ?
C00J C00K 1.374(3) . ?
C00K H00K 0.9400 . ?
C00L C00O 1.428(3) . ?
C00M H00M 0.9400 . ?
C00M C00N 1.429(4) . ?
C00M C00O 1.338(4) . ?
C00N H00N 0.9400 . ?
C00O H00O 0.9400 . ?
